data_2240810
loop_
_publ_author_name
'Krishnamurthy, Suvratha'
'Jalli, Venkataprasad'
'Vagvala, Tarun Chand'
'Moriguchi, Tetsuji'
'Tsuge, Akihiko'

_publ_section_title
;
 Crystal structure of (1<i>R</i>,4<i>R</i>)-<i>tert</i>-butyl
 3-oxo-2-oxa-5-azabicyclo[2.2.2]octane-5-carboxylate
;
_journal_coeditor_code ZS2333
_journal_issue 7
_journal_name_full 'Acta Crystallographica Section E'
_journal_page_first o449
_journal_page_last o450
_journal_paper_doi 10.1107/S2056989015010476
_journal_volume 71
_journal_year 2015
_chemical_formula_iupac 'C11 H17 N O4'
_chemical_formula_moiety 'C11 H17 N O4'
_chemical_formula_sum 'C11 H17 N O4'
_chemical_formula_weight 227.26
_chemical_name_common
;
(1<i>R</i>,4<i>R</i>)-<i>tert</i>-butyl
3-oxo-2-oxa-5-azabicyclo[2.2.2]octane-5-carboxylate
;
_chemical_name_systematic
;
(1<i>R</i>,4<i>R</i>)-<i>tert</i>-butyl
3-oxo-2-oxa-5-azabicyclo[2.2.2]octane-5-carboxylate
;
_space_group_crystal_system orthorhombic
_space_group_IT_number 19
_space_group_name_Hall 'P 2ac 2ab'
_space_group_name_H-M_alt 'P 21 21 21'
_symmetry_space_group_name_Hall 'P 2ac 2ab'
_symmetry_space_group_name_H-M 'P 21 21 21'
_atom_sites_solution_hydrogens geom
_atom_sites_solution_primary direct
_atom_sites_solution_secondary difmap
_audit_creation_method 'APEX2 v2010.1-2'
_cell_angle_alpha 90
_cell_angle_beta 90
_cell_angle_gamma 90
_cell_formula_units_Z 4
_cell_length_a 9.6472(4)
_cell_length_b 9.7084(4)
_cell_length_c 12.2323(5)
_cell_measurement_reflns_used 9630
_cell_measurement_temperature 90
_cell_measurement_theta_max 28.6762
_cell_measurement_theta_min 2.6783
_cell_volume 1145.66(8)
_computing_cell_refinement
;
SAINT (Bruker, 2009)
;
_computing_data_collection
;
APEX2 (Bruker,2009)
;
_computing_data_reduction
;
SAINT (Bruker, 2009)
;
_computing_molecular_graphics
;
SHELXTL (Sheldrick, 2008)
;
_computing_publication_material
;
SHELXL97 (Sheldrick, 2008)
;
_computing_structure_refinement
;
SHELXL97 (Sheldrick, 2008)
;
_computing_structure_solution
;
SHELXS97 (Sheldrick, 2008)
;
_diffrn_ambient_temperature 90
_diffrn_detector_area_resol_mean 16.6666
_diffrn_measured_fraction_theta_full 0.960
_diffrn_measured_fraction_theta_max 0.960
_diffrn_measurement_device_type 'Bruker APEX2 KY CCD'
_diffrn_measurement_method ' \f and \w-scans'
_diffrn_radiation_monochromator graphite
_diffrn_radiation_source 'fine-focus sealed tube'
_diffrn_radiation_type MoK\a
_diffrn_radiation_wavelength 0.71073
_diffrn_reflns_av_R_equivalents 0.0208
_diffrn_reflns_av_sigmaI/netI 0.0137
_diffrn_reflns_limit_h_max 12
_diffrn_reflns_limit_h_min -12
_diffrn_reflns_limit_k_max 12
_diffrn_reflns_limit_k_min -12
_diffrn_reflns_limit_l_max 16
_diffrn_reflns_limit_l_min -16
_diffrn_reflns_number 13518
_diffrn_reflns_theta_full 28.71
_diffrn_reflns_theta_max 28.71
_diffrn_reflns_theta_min 2.68
_exptl_absorpt_coefficient_mu 0.100
_exptl_absorpt_correction_T_max 0.961
_exptl_absorpt_correction_T_min 0.870
_exptl_absorpt_correction_type multi-scan
_exptl_absorpt_process_details
;
SADABS (Bruker, 2009)
;
_exptl_crystal_colour colorless
_exptl_crystal_density_diffrn 1.318
_exptl_crystal_density_method 'not measured'
_exptl_crystal_description prism
_exptl_crystal_F_000 488
_exptl_crystal_size_max 0.45
_exptl_crystal_size_mid 0.40
_exptl_crystal_size_min 0.40
_refine_diff_density_max 0.242
_refine_diff_density_min -0.267
_refine_ls_abs_structure_details
;
Flack (1983), 2933 Friedel pairs
;
_refine_ls_abs_structure_Flack 0.1(7)
_refine_ls_extinction_coef 0.0015
_refine_ls_extinction_method SHELXL97
_refine_ls_goodness_of_fit_ref 1.025
_refine_ls_hydrogen_treatment constr
_refine_ls_matrix_type full
_refine_ls_number_parameters 148
_refine_ls_number_reflns 2791
_refine_ls_number_restraints 0
_refine_ls_restrained_S_all 1.025
_refine_ls_R_factor_all 0.0306
_refine_ls_R_factor_gt 0.0299
_refine_ls_shift/su_max 0.000
_refine_ls_shift/su_mean 0.000
_refine_ls_structure_factor_coef Fsqd
_refine_ls_weighting_details 'calc w=1/[\s^2^(Fo^2^)+(0.0583P)^2^+0.1302P] where P=(Fo^2^+2Fc^2^)/3'
_refine_ls_weighting_scheme calc
_refine_ls_wR_factor_gt 0.0799
_refine_ls_wR_factor_ref 0.0807
_reflns_number_gt 2728
_reflns_number_total 2791
_reflns_threshold_expression I>2\s(I)
_cod_data_source_file zs2333sup1.cif
_cod_data_source_block I
_cod_database_code 2240810

loop_
_space_group_symop_operation_xyz
'x, y, z'
'x+1/2, -y+1/2, -z'
'-x, y+1/2, -z+1/2'
'-x+1/2, -y, z+1/2'

loop_
_atom_site_type_symbol
_atom_site_label
_atom_site_fract_x
_atom_site_fract_y
_atom_site_fract_z
_atom_site_U_iso_or_equiv
_atom_site_adp_type
_atom_site_calc_flag
_atom_site_refinement_flags
_atom_site_occupancy
C C1 0.65404(10) 0.31574(9) 0.06026(7) 0.01427(18) Uani d . 1
H H1 0.71 0.2937 -0.0063 0.017 Uiso calc R 1
C C2 0.49996(10) 0.33409(10) 0.03171(8) 0.0176(2) Uani d . 1
H H2A 0.4628 0.2485 -0.0011 0.021 Uiso calc R 1
H H2B 0.4883 0.41 -0.0215 0.021 Uiso calc R 1
C C3 0.42204(10) 0.36786(11) 0.13907(9) 0.0206(2) Uani d . 1
H H3B 0.378 0.4597 0.1335 0.025 Uiso calc R 1
H H3A 0.3485 0.2987 0.1521 0.025 Uiso calc R 1
C C4 0.52501(11) 0.36654(10) 0.23335(8) 0.01785(19) Uani d . 1
H H4 0.475 0.3836 0.3037 0.021 Uiso calc R 1
C C5 0.63878(10) 0.47291(11) 0.21909(8) 0.0178(2) Uani d . 1
H H5B 0.5993 0.567 0.2175 0.021 Uiso calc R 1
H H5A 0.7064 0.4671 0.2798 0.021 Uiso calc R 1
C C6 0.66134(10) 0.19956(10) 0.14366(8) 0.01762(19) Uani d . 1
C C7 0.81399(10) 0.51222(9) 0.07261(8) 0.01444(19) Uani d . 1
C C8 0.96933(10) 0.70326(10) 0.12123(8) 0.01618(19) Uani d . 1
C C9 1.10001(11) 0.61760(12) 0.11084(11) 0.0276(2) Uani d . 1
H H9A 1.0964 0.5638 0.0431 0.041 Uiso calc R 1
H H9B 1.1072 0.5551 0.1735 0.041 Uiso calc R 1
H H9C 1.181 0.6785 0.1092 0.041 Uiso calc R 1
C C10 0.94288(14) 0.79172(11) 0.02135(10) 0.0272(3) Uani d . 1
H H10A 0.8622 0.8507 0.0345 0.041 Uiso calc R 1
H H10B 0.925 0.7324 -0.0419 0.041 Uiso calc R 1
H H10C 1.0243 0.8492 0.0069 0.041 Uiso calc R 1
C C11 0.97332(14) 0.79157(13) 0.22359(10) 0.0311(3) Uani d . 1
H H11A 0.9866 0.7325 0.2877 0.047 Uiso calc R 1
H H11B 0.8858 0.842 0.2307 0.047 Uiso calc R 1
H H11C 1.0502 0.8572 0.2184 0.047 Uiso calc R 1
N N1 0.70560(9) 0.44009(8) 0.11448(7) 0.01612(17) Uani d . 1
O O1 0.71703(8) 0.08995(8) 0.13238(7) 0.02526(18) Uani d . 1
O O2 0.59161(8) 0.23044(8) 0.23684(6) 0.01975(16) Uani d . 1
O O3 0.86922(8) 0.48744(7) -0.01469(6) 0.01893(16) Uani d . 1
O O4 0.84801(7) 0.61426(7) 0.14236(6) 0.01846(16) Uani d . 1

loop_
_atom_site_aniso_label
_atom_site_aniso_U_11
_atom_site_aniso_U_22
_atom_site_aniso_U_33
_atom_site_aniso_U_12
_atom_site_aniso_U_13
_atom_site_aniso_U_23
C1 0.0141(4) 0.0119(4) 0.0168(4) -0.0019(3) 0.0008(3) -0.0028(3)
C2 0.0155(5) 0.0172(4) 0.0201(4) -0.0010(4) -0.0030(3) -0.0007(3)
C3 0.0129(4) 0.0230(5) 0.0259(5) 0.0005(4) 0.0000(4) -0.0014(4)
C4 0.0160(4) 0.0179(4) 0.0196(4) -0.0001(4) 0.0032(4) -0.0012(4)
C5 0.0166(4) 0.0198(4) 0.0172(4) -0.0019(4) 0.0050(3) -0.0052(3)
C6 0.0143(4) 0.0171(4) 0.0215(5) -0.0016(3) -0.0017(4) -0.0002(4)
C7 0.0145(4) 0.0126(4) 0.0162(4) 0.0002(3) -0.0017(3) 0.0000(3)
C8 0.0151(4) 0.0155(4) 0.0179(4) -0.0058(4) -0.0001(3) -0.0001(3)
C9 0.0166(5) 0.0241(5) 0.0421(6) -0.0010(4) -0.0024(4) 0.0012(5)
C10 0.0361(6) 0.0179(5) 0.0275(5) -0.0039(4) -0.0051(4) 0.0051(4)
C11 0.0330(6) 0.0349(6) 0.0255(6) -0.0171(5) 0.0039(5) -0.0126(5)
N1 0.0161(4) 0.0161(4) 0.0162(4) -0.0040(3) 0.0032(3) -0.0056(3)
O1 0.0252(4) 0.0171(3) 0.0334(4) 0.0050(3) -0.0025(4) 0.0002(3)
O2 0.0211(4) 0.0186(3) 0.0195(3) 0.0009(3) 0.0015(3) 0.0029(3)
O3 0.0219(4) 0.0184(3) 0.0165(3) -0.0038(3) 0.0041(3) -0.0022(3)
O4 0.0175(3) 0.0185(3) 0.0194(3) -0.0073(3) 0.0040(3) -0.0059(3)

loop_
_atom_type_symbol
_atom_type_description
_atom_type_scat_dispersion_real
_atom_type_scat_dispersion_imag
_atom_type_scat_source
C C 0.0033 0.0016 'International Tables Vol C Tables 4.2.6.8 and 6.1.1.4'
H H 0.0000 0.0000 'International Tables Vol C Tables 4.2.6.8 and 6.1.1.4'
N N 0.0061 0.0033 'International Tables Vol C Tables 4.2.6.8 and 6.1.1.4'
O O 0.0106 0.0060 'International Tables Vol C Tables 4.2.6.8 and 6.1.1.4'

loop_
_geom_angle_atom_site_label_1
_geom_angle_atom_site_label_2
_geom_angle_atom_site_label_3
_geom_angle
N1 C1 C6 106.95(7)
N1 C1 C2 109.62(8)
C6 C1 C2 106.43(8)
N1 C1 H1 111.2
C6 C1 H1 111.2
C2 C1 H1 111.2
C1 C2 C3 107.54(8)
C1 C2 H2A 110.2
C3 C2 H2A 110.2
C1 C2 H2B 110.2
C3 C2 H2B 110.2
H2A C2 H2B 108.5
C4 C3 C2 108.91(8)
C4 C3 H3B 109.9
C2 C3 H3B 109.9
C4 C3 H3A 109.9
C2 C3 H3A 109.9
H3B C3 H3A 108.3
O2 C4 C5 107.40(8)
O2 C4 C3 108.35(8)
C5 C4 C3 112.29(9)
O2 C4 H4 109.6
C5 C4 H4 109.6
C3 C4 H4 109.6
N1 C5 C4 105.68(8)
N1 C5 H5B 110.6
C4 C5 H5B 110.6
N1 C5 H5A 110.6
C4 C5 H5A 110.6
H5B C5 H5A 108.7
O1 C6 O2 120.96(9)
O1 C6 C1 126.91(9)
O2 C6 C1 112.10(8)
O3 C7 O4 126.43(9)
O3 C7 N1 124.45(9)
O4 C7 N1 109.12(8)
O4 C8 C9 110.65(8)
O4 C8 C10 109.82(8)
C9 C8 C10 112.55(9)
O4 C8 C11 101.89(8)
C9 C8 C11 110.98(10)
C10 C8 C11 110.44(9)
C8 C9 H9A 109.5
C8 C9 H9B 109.5
H9A C9 H9B 109.5
C8 C9 H9C 109.5
H9A C9 H9C 109.5
H9B C9 H9C 109.5
C8 C10 H10A 109.5
C8 C10 H10B 109.5
H10A C10 H10B 109.5
C8 C10 H10C 109.5
H10A C10 H10C 109.5
H10B C10 H10C 109.5
C8 C11 H11A 109.5
C8 C11 H11B 109.5
H11A C11 H11B 109.5
C8 C11 H11C 109.5
H11A C11 H11C 109.5
H11B C11 H11C 109.5
C7 N1 C1 121.03(8)
C7 N1 C5 123.69(8)
C1 N1 C5 115.13(8)
C6 O2 C4 113.01(7)
C7 O4 C8 120.79(7)

loop_
_geom_bond_atom_site_label_1
_geom_bond_atom_site_label_2
_geom_bond_distance
C1 N1 1.4645(11)
C1 C6 1.5225(13)
C1 C2 1.5373(14)
C1 H1 1.0
C2 C3 1.5482(14)
C2 H2A 0.99
C2 H2B 0.99
C3 C4 1.5222(15)
C3 H3B 0.99
C3 H3A 0.99
C4 O2 1.4699(13)
C4 C5 1.5171(13)
C4 H4 1.0
C5 N1 1.4677(12)
C5 H5B 0.99
C5 H5A 0.99
C6 O1 1.2000(12)
C6 O2 1.3570(12)
C7 O3 1.2175(12)
C7 O4 1.3481(11)
C7 N1 1.3587(12)
C8 O4 1.4776(11)
C8 C9 1.5156(15)
C8 C10 1.5150(14)
C8 C11 1.5180(14)
C9 H9A 0.98
C9 H9B 0.98
C9 H9C 0.98
C10 H10A 0.98
C10 H10B 0.98
C10 H10C 0.98
C11 H11A 0.98
C11 H11B 0.98
C11 H11C 0.98

loop_
_geom_torsion_atom_site_label_1
_geom_torsion_atom_site_label_2
_geom_torsion_atom_site_label_3
_geom_torsion_atom_site_label_4
_geom_torsion
N1 C1 C2 C3 -56.55(10)
C6 C1 C2 C3 58.77(10)
C1 C2 C3 C4 -1.58(11)
C2 C3 C4 O2 -57.69(10)
C2 C3 C4 C5 60.76(11)
O2 C4 C5 N1 61.20(10)
C3 C4 C5 N1 -57.81(10)
N1 C1 C6 O1 -126.60(11)
C2 C1 C6 O1 116.29(11)
N1 C1 C6 O2 55.36(10)
C2 C1 C6 O2 -61.75(10)
O3 C7 N1 C1 5.74(15)
O4 C7 N1 C1 -174.83(8)
O3 C7 N1 C5 -178.93(9)
O4 C7 N1 C5 0.50(13)
C6 C1 N1 C7 123.18(10)
C2 C1 N1 C7 -121.84(9)
C6 C1 N1 C5 -52.53(11)
C2 C1 N1 C5 62.46(10)
C4 C5 N1 C7 -179.64(9)
C4 C5 N1 C1 -4.06(11)
O1 C6 O2 C4 -177.27(9)
C1 C6 O2 C4 0.91(11)
C5 C4 O2 C6 -61.30(10)
C3 C4 O2 C6 60.21(10)
O3 C7 O4 C8 -4.98(15)
N1 C7 O4 C8 175.60(8)
C10 C8 O4 C7 67.57(11)
C9 C8 O4 C7 -57.30(12)
C11 C8 O4 C7 -175.35(9)

_cod_database_fobs_code 2240810
